data_2238575
loop_
_publ_author_name
'Morrison, Shaunna M.'
'Domanik, Kenneth J.'
'Origlieri, Marcus J.'
'Downs, Robert T.'

_publ_section_title
;
 Agardite-(Y), Cu^2+^~6~Y(AsO~4~)~3~(OH)~6~&#x00B7;3H~2~O
;
_journal_coeditor_code WM2763
_journal_issue 9
_journal_name_full 'Acta Crystallographica Section E'
_journal_page_first i61
_journal_page_last i62
_journal_paper_doi 10.1107/S1600536813023477
_journal_volume 69
_journal_year 2013
_chemical_formula_iupac 'Cu5.70 (Y0.69 Ca0.31) [(As0.83 P0.17)O4]3 (O H)6, 3H2 O '
_chemical_formula_sum 'As2.48 Ca0.31 Cu5.7 H12 O21 P0.51 Y0.69'
_chemical_formula_weight 985.85
_chemical_name_systematic
;
Hexacopper(II) calcium/yttrium tris(arsenate/phosphate)
hexahydroxide trihydrate
;
_space_group_IT_number 176
_symmetry_cell_setting hexagonal
_symmetry_space_group_name_Hall '-P 6c'
_symmetry_space_group_name_H-M 'P 63/m'
_atom_sites_solution_primary direct
_atom_sites_solution_secondary difmap
_audit_creation_method SHELXL-97
_cell_angle_alpha 90.00
_cell_angle_beta 90.00
_cell_angle_gamma 120.00
_cell_formula_units_Z 2
_cell_length_a 13.5059(5)
_cell_length_b 13.5059(5)
_cell_length_c 5.8903(2)
_cell_measurement_reflns_used 786
_cell_measurement_temperature 293(2)
_cell_measurement_theta_max 27.57
_cell_measurement_theta_min 2.28
_cell_volume 930.50(6)
_computing_cell_refinement 'SAINT (Bruker, 2004)'
_computing_data_collection 'APEX2 (Bruker, 2004)'
_computing_data_reduction 'SAINT (Bruker, 2004)'
_computing_molecular_graphics '<i>XtalDraw</i> (Downs & Hall-Wallace, 2003)'
_computing_publication_material 'publCIF (Westrip, 2010)'
_computing_structure_refinement 'SHELXL97 (Sheldrick, 2008)'
_computing_structure_solution 'SHELXS97 (Sheldrick, 2008)'
_diffrn_ambient_temperature 293(2)
_diffrn_measured_fraction_theta_full 0.994
_diffrn_measured_fraction_theta_max 0.994
_diffrn_measurement_device_type 'Bruker APEXII CCD'
_diffrn_measurement_method '\f and \w scan'
_diffrn_radiation_monochromator graphite
_diffrn_radiation_source 'fine-focus sealed tube'
_diffrn_radiation_type MoK\a
_diffrn_radiation_wavelength 0.71073
_diffrn_reflns_av_R_equivalents 0.0477
_diffrn_reflns_av_sigmaI/netI 0.0192
_diffrn_reflns_limit_h_max 17
_diffrn_reflns_limit_h_min -17
_diffrn_reflns_limit_k_max 17
_diffrn_reflns_limit_k_min -17
_diffrn_reflns_limit_l_max 7
_diffrn_reflns_limit_l_min -6
_diffrn_reflns_number 20461
_diffrn_reflns_theta_full 27.57
_diffrn_reflns_theta_max 27.57
_diffrn_reflns_theta_min 3.02
_diffrn_standards_number 0
_exptl_absorpt_coefficient_mu 13.132
_exptl_absorpt_correction_T_max 0.7792
_exptl_absorpt_correction_T_min 0.3534
_exptl_absorpt_correction_type multi-scan
_exptl_absorpt_process_details '(<i>SADABS</i>; Bruker, 2004)'
_exptl_crystal_colour green
_exptl_crystal_density_diffrn 3.519
_exptl_crystal_density_method 'not measured'
_exptl_crystal_description 'acicular needle'
_exptl_crystal_F_000 936
_exptl_crystal_size_max 0.10
_exptl_crystal_size_mid 0.02
_exptl_crystal_size_min 0.02
_refine_diff_density_max 2.336
_refine_diff_density_min -0.791
_refine_ls_extinction_method none
_refine_ls_goodness_of_fit_ref 1.138
_refine_ls_hydrogen_treatment noref
_refine_ls_matrix_type full
_refine_ls_number_parameters 60
_refine_ls_number_reflns 786
_refine_ls_number_restraints 1
_refine_ls_restrained_S_all 1.137
_refine_ls_R_factor_all 0.0416
_refine_ls_R_factor_gt 0.0320
_refine_ls_shift/su_max 0.020
_refine_ls_shift/su_mean 0.001
_refine_ls_structure_factor_coef Fsqd
_refine_ls_weighting_details 'calc w=1/[\s^2^(Fo^2^)+(0.0413P)^2^+5.6747P] where P=(Fo^2^+2Fc^2^)/3'
_refine_ls_weighting_scheme calc
_refine_ls_wR_factor_gt 0.0813
_refine_ls_wR_factor_ref 0.0858
_reflns_number_gt 674
_reflns_number_total 786
_reflns_threshold_expression I>2sigma(I)
_cod_data_source_file wm2763.cif
_cod_data_source_block I
_cod_original_formula_sum 'As2.48 Ca0.31 Cu5.70 H12 O21 P0.51 Y0.69'
_cod_database_code 2238575
_cod_database_fobs_code 2238575

loop_
_symmetry_equiv_pos_as_xyz
'x, y, z'
'-y, x-y, z'
'-x+y, -x, z'
'-x, -y, z+1/2'
'y, -x+y, z+1/2'
'x-y, x, z+1/2'
'-x, -y, -z'
'y, -x+y, -z'
'x-y, x, -z'
'x, y, -z-1/2'
'-y, x-y, -z-1/2'
'-x+y, -x, -z-1/2'

loop_
_atom_site_type_symbol
_atom_site_label
_atom_site_fract_x
_atom_site_fract_y
_atom_site_fract_z
_atom_site_U_iso_or_equiv
_atom_site_adp_type
_atom_site_calc_flag
_atom_site_refinement_flags
_atom_site_occupancy
_atom_site_symmetry_multiplicity
Y Y 0.6667 0.3333 0.2500 0.0084(5) Uani d SP 0.69(2) 6
Ca Ca 0.6667 0.3333 0.2500 0.0084(5) Uani d SP 0.31(2) 6
Cu Cu 0.41303(5) 0.31598(5) 0.50234(10) 0.0113(2) Uani d P 0.950(9) 1
As As 0.49505(6) 0.15100(6) 0.7500 0.0087(3) Uani d SP 0.828(15) 2
P P 0.49505(6) 0.15100(6) 0.7500 0.0087(3) Uani d SP 0.172(15) 2
O O1 0.5739(3) 0.1820(3) 0.5182(6) 0.0161(9) Uani d . 1 1
O O2 0.3919(5) 0.4007(4) 0.2500 0.0180(12) Uani d S 1 2
O O3 0.4124(5) 0.2123(5) 0.7500 0.0180(12) Uani d S 1 2
O OH4 0.3688(5) 0.3768(5) 0.7500 0.0174(12) Uani d S 1 2
O OH5 0.4421(5) 0.2456(5) 0.2500 0.0233(14) Uani d S 1 2
O OW1 0.134(3) 0.170(3) 0.2500 0.221(15) Uiso d SP 0.7676(7) 2
O OW2 0.0000 0.0000 0.5000 1.4(4) Uiso d SP 0.697(2) 6

loop_
_atom_site_aniso_label
_atom_site_aniso_U_11
_atom_site_aniso_U_22
_atom_site_aniso_U_33
_atom_site_aniso_U_12
_atom_site_aniso_U_13
_atom_site_aniso_U_23
Y 0.0102(5) 0.0102(5) 0.0048(7) 0.0051(3) 0.000 0.000
Ca 0.0102(5) 0.0102(5) 0.0048(7) 0.0051(3) 0.000 0.000
Cu 0.0183(4) 0.0153(4) 0.0042(4) 0.0113(3) 0.0006(2) 0.0003(2)
As 0.0116(4) 0.0086(4) 0.0055(4) 0.0048(3) 0.000 0.000
P 0.0116(4) 0.0086(4) 0.0055(4) 0.0048(3) 0.000 0.000
O1 0.0184(18) 0.0214(19) 0.0109(17) 0.0118(16) 0.0039(14) 0.0024(14)
O2 0.029(3) 0.025(3) 0.009(2) 0.020(3) 0.000 0.000
O3 0.025(3) 0.020(3) 0.012(3) 0.013(2) 0.000 0.000
OH4 0.027(3) 0.023(3) 0.009(2) 0.017(2) 0.000 0.000
OH5 0.042(4) 0.026(3) 0.011(3) 0.023(3) 0.000 0.000

loop_
_atom_type_symbol
_atom_type_description
_atom_type_scat_dispersion_real
_atom_type_scat_dispersion_imag
_atom_type_scat_source
O O 0.0106 0.0060 'International Tables Vol C Tables 4.2.6.8 and 6.1.1.4'
H H 0.0000 0.0000 'International Tables Vol C Tables 4.2.6.8 and 6.1.1.4'
Cu Cu 0.3201 1.2651 'International Tables Vol C Tables 4.2.6.8 and 6.1.1.4'
As As 0.0499 2.0058 'International Tables Vol C Tables 4.2.6.8 and 6.1.1.4'
Y Y -2.7962 3.5667 'International Tables Vol C Tables 4.2.6.8 and 6.1.1.4'
Ca Ca 0.2262 0.3064 'International Tables Vol C Tables 4.2.6.8 and 6.1.1.4'
P P 0.1023 0.0942 'International Tables Vol C Tables 4.2.6.8 and 6.1.1.4'

loop_
_geom_angle_atom_site_label_1
_geom_angle_atom_site_label_2
_geom_angle_atom_site_label_3
_geom_angle_site_symmetry_1
_geom_angle_site_symmetry_3
_geom_angle
O1 Y O1 10_556 2_655 136.02(6)
O1 Y O1 10_556 11_656 80.86(13)
O1 Y O1 2_655 11_656 83.01(17)
O1 Y O1 10_556 . 83.01(17)
O1 Y O1 2_655 . 80.86(13)
O1 Y O1 11_656 . 136.02(6)
O1 Y O1 10_556 3_665 136.02(6)
O1 Y O1 2_655 3_665 80.86(13)
O1 Y O1 11_656 3_665 136.02(6)
O1 Y O1 . 3_665 80.86(13)
O1 Y O1 10_556 12_666 80.86(13)
O1 Y O1 2_655 12_666 136.02(6)
O1 Y O1 11_656 12_666 80.86(13)
O1 Y O1 . 12_666 136.02(6)
O1 Y O1 3_665 12_666 83.01(17)
O1 Y OH5 10_556 2_655 68.19(12)
O1 Y OH5 2_655 2_655 67.84(12)
O1 Y OH5 11_656 2_655 67.84(12)
O1 Y OH5 . 2_655 68.19(12)
O1 Y OH5 3_665 2_655 138.49(8)
O1 Y OH5 12_666 2_655 138.49(8)
O1 Y OH5 10_556 3_665 138.49(8)
O1 Y OH5 2_655 3_665 68.19(12)
O1 Y OH5 11_656 3_665 68.19(12)
O1 Y OH5 . 3_665 138.49(8)
O1 Y OH5 3_665 3_665 67.84(12)
O1 Y OH5 12_666 3_665 67.84(12)
OH5 Y OH5 2_655 3_665 120.0000(10)
O1 Y OH5 10_556 . 67.84(12)
O1 Y OH5 2_655 . 138.49(8)
O1 Y OH5 11_656 . 138.49(8)
O1 Y OH5 . . 67.84(12)
O1 Y OH5 3_665 . 68.19(12)
O1 Y OH5 12_666 . 68.19(12)
OH5 Y OH5 2_655 . 120.0
OH5 Y OH5 3_665 . 120.0
OH5 Cu OH4 . . 174.6(3)
OH5 Cu O2 . . 80.14(17)
OH4 Cu O2 . . 99.09(17)
OH5 Cu O3 . . 98.49(17)
OH4 Cu O3 . . 81.53(16)
O2 Cu O3 . . 172.1(2)
OH5 Cu O1 . 3_665 84.2(2)
OH4 Cu O1 . 3_665 101.26(19)
O2 Cu O1 . 3_665 96.13(18)
O3 Cu O1 . 3_665 91.46(18)
O1 As O1 10_557 . 111.5(3)
O1 As O3 10_557 . 112.08(15)
O1 As O3 . . 112.08(15)
O1 As O2 10_557 8_556 108.17(16)
O1 As O2 . 8_556 108.17(16)
O3 As O2 . 8_556 104.4(3)

loop_
_geom_bond_atom_site_label_1
_geom_bond_atom_site_label_2
_geom_bond_site_symmetry_2
_geom_bond_distance
Y O1 10_556 2.384(3)
Y O1 2_655 2.384(3)
Y O1 11_656 2.384(3)
Y O1 . 2.384(3)
Y O1 3_665 2.384(3)
Y O1 12_666 2.384(3)
Y OH5 2_655 2.647(6)
Y OH5 3_665 2.647(6)
Y OH5 . 2.647(6)
Cu OH5 . 1.908(3)
Cu OH4 . 1.911(3)
Cu O2 . 1.982(3)
Cu O3 . 2.019(4)
Cu O1 3_665 2.290(4)
As O1 10_557 1.652(3)
As O1 . 1.652(3)
As O3 . 1.690(5)
As O2 8_556 1.692(5)
